data_2227635
loop_
_publ_author_name
'Akbarzadeh Torbati, Niloufar'
'Rezvani, Ali Reza'
'Safari, Nasser'
'Saravani, Hamideh'
'Amani, Vahid'

_publ_section_title
;
 Dichlorido(6,6'-dimethyl-2,2'-bipyridine-\k^2^<i>N</i>,<i>N</i>')cobalt(II)
;
_journal_coeditor_code HY2353
_journal_issue 10
_journal_name_full 'Acta Crystallographica Section E'
_journal_page_first m1284
_journal_paper_doi 10.1107/S1600536810036846
_journal_volume 66
_journal_year 2010
_chemical_formula_iupac '[Co Cl2 (C12 H12 N2)]'
_chemical_formula_moiety 'C12 H12 Cl2 Co1 N2'
_chemical_formula_sum 'C12 H12 Cl2 Co N2'
_chemical_formula_weight 314.07
_chemical_name_systematic
;
Dichlorido(6,6'-dimethyl-2,2'-bipyridine-\k^2^<i>N</i>,<i>N</i>')cobalt(II)
;
_space_group_IT_number 14
_symmetry_cell_setting monoclinic
_symmetry_space_group_name_Hall '-P 2ybc'
_symmetry_space_group_name_H-M 'P 1 21/c 1'
_atom_sites_solution_hydrogens geom
_atom_sites_solution_primary direct
_atom_sites_solution_secondary difmap
_audit_creation_method SHELXL-97
_cell_angle_alpha 90.00
_cell_angle_beta 93.990(15)
_cell_angle_gamma 90.00
_cell_formula_units_Z 4
_cell_length_a 7.6292(14)
_cell_length_b 9.8034(14)
_cell_length_c 17.980(4)
_cell_measurement_reflns_used 1009
_cell_measurement_temperature 298(2)
_cell_measurement_theta_max 29.27
_cell_measurement_theta_min 2.27
_cell_volume 1341.5(4)
_computing_cell_refinement 'SAINT (Bruker, 2007)'
_computing_data_collection 'SMART (Bruker, 2007)'
_computing_data_reduction 'SAINT (Bruker, 2007)'
_computing_molecular_graphics 'ORTEP-3 (Farrugia, 1997)'
_computing_publication_material 'WinGX (Farrugia, 1999)'
_computing_structure_refinement 'SHELXTL (Sheldrick, 2008)'
_computing_structure_solution 'SHELXTL (Sheldrick, 2008)'
_diffrn_ambient_temperature 298(2)
_diffrn_measured_fraction_theta_full 0.987
_diffrn_measured_fraction_theta_max 0.987
_diffrn_measurement_device_type 'Bruker APEX CCD'
_diffrn_measurement_method '\f and \w scans'
_diffrn_radiation_monochromator graphite
_diffrn_radiation_source 'fine-focus sealed tube'
_diffrn_radiation_type MoK\a
_diffrn_radiation_wavelength 0.71073
_diffrn_reflns_av_R_equivalents 0.0995
_diffrn_reflns_av_sigmaI/netI 0.0929
_diffrn_reflns_limit_h_max 10
_diffrn_reflns_limit_h_min -10
_diffrn_reflns_limit_k_max 11
_diffrn_reflns_limit_k_min -13
_diffrn_reflns_limit_l_max 24
_diffrn_reflns_limit_l_min -24
_diffrn_reflns_number 10258
_diffrn_reflns_theta_full 29.27
_diffrn_reflns_theta_max 29.27
_diffrn_reflns_theta_min 2.27
_exptl_absorpt_coefficient_mu 1.655
_exptl_absorpt_correction_T_max 0.810
_exptl_absorpt_correction_T_min 0.690
_exptl_absorpt_correction_type multi-scan
_exptl_absorpt_process_details '(SADABS; Bruker, 2001)'
_exptl_crystal_colour Blue
_exptl_crystal_density_diffrn 1.555
_exptl_crystal_density_method 'not measured'
_exptl_crystal_description Block
_exptl_crystal_F_000 636
_exptl_crystal_size_max 0.50
_exptl_crystal_size_mid 0.19
_exptl_crystal_size_min 0.13
_refine_diff_density_max 0.474
_refine_diff_density_min -0.920
_refine_ls_extinction_method none
_refine_ls_goodness_of_fit_ref 1.131
_refine_ls_hydrogen_treatment constr
_refine_ls_matrix_type full
_refine_ls_number_parameters 154
_refine_ls_number_reflns 3609
_refine_ls_number_restraints 0
_refine_ls_restrained_S_all 1.131
_refine_ls_R_factor_all 0.0850
_refine_ls_R_factor_gt 0.0640
_refine_ls_shift/su_max 0.000
_refine_ls_shift/su_mean 0.000
_refine_ls_structure_factor_coef Fsqd
_refine_ls_weighting_details 'calc w=1/[\s^2^(Fo^2^)+(0.1251P)^2^+0.2250P] where P=(Fo^2^+2Fc^2^)/3'
_refine_ls_weighting_scheme calc
_refine_ls_wR_factor_gt 0.1974
_refine_ls_wR_factor_ref 0.2264
_reflns_number_gt 2642
_reflns_number_total 3609
_reflns_threshold_expression I>2\s(I)
_cod_data_source_file hy2353.cif
_cod_data_source_block I
_cod_original_sg_symbol_H-M 'P 21/c'
_cod_original_formula_sum 'C12 H12 Cl2 Co1 N2'
_cod_database_code 2227635
_cod_database_fobs_code 2227635

loop_
_symmetry_equiv_pos_site_id
_symmetry_equiv_pos_as_xyz
1 x,y,z
2 -x,1/2+y,1/2-z
3 -x,-y,-z
4 x,1/2-y,1/2+z

loop_
_atom_site_type_symbol
_atom_site_label
_atom_site_fract_x
_atom_site_fract_y
_atom_site_fract_z
_atom_site_U_iso_or_equiv
_atom_site_adp_type
_atom_site_calc_flag
_atom_site_refinement_flags
_atom_site_occupancy
_atom_site_disorder_assembly
_atom_site_disorder_group
C C1 0.3248(9) 0.4581(6) 0.2579(3) 0.0900(16) Uani d . 1 . .
H H1A 0.4369 0.4668 0.2373 0.108 Uiso calc R 1 . .
H H1B 0.2338 0.4866 0.2217 0.108 Uiso calc R 1 . .
H H1C 0.3061 0.3646 0.2712 0.108 Uiso calc R 1 . .
C C2 0.3209(6) 0.5449(5) 0.3254(3) 0.0654(10) Uani d . 1 . .
C C3 0.3451(8) 0.6844(6) 0.3227(4) 0.0832(15) Uani d . 1 . .
H H3 0.3656 0.7264 0.2777 0.100 Uiso calc R 1 . .
C C4 0.3390(8) 0.7594(5) 0.3849(4) 0.0857(16) Uani d . 1 . .
H H4 0.3592 0.8529 0.3835 0.103 Uiso calc R 1 . .
C C5 0.3022(7) 0.6964(5) 0.4517(4) 0.0778(14) Uani d . 1 . .
H H5 0.2945 0.7475 0.4950 0.093 Uiso calc R 1 . .
C C6 0.2773(5) 0.5568(4) 0.4525(2) 0.0572(9) Uani d . 1 . .
C C7 0.2356(5) 0.4790(4) 0.5193(2) 0.0544(8) Uani d . 1 . .
C C8 0.2233(6) 0.5387(6) 0.5874(3) 0.0719(12) Uani d . 1 . .
H H8 0.2462 0.6312 0.5940 0.086 Uiso calc R 1 . .
C C9 0.1762(7) 0.4593(7) 0.6459(3) 0.0807(14) Uani d . 1 . .
H H9 0.1637 0.4985 0.6924 0.097 Uiso calc R 1 . .
C C10 0.1481(7) 0.3233(7) 0.6357(3) 0.0765(13) Uani d . 1 . .
H H10 0.1156 0.2693 0.6749 0.092 Uiso calc R 1 . .
C C11 0.1681(7) 0.2654(5) 0.5660(3) 0.0661(10) Uani d . 1 . .
C C12 0.1486(11) 0.1176(6) 0.5507(4) 0.100(2) Uani d . 1 . .
H H12A 0.0319 0.0892 0.5603 0.120 Uiso calc R 1 . .
H H12B 0.2324 0.0678 0.5824 0.120 Uiso calc R 1 . .
H H12C 0.1688 0.1000 0.4995 0.120 Uiso calc R 1 . .
N N1 0.2875(4) 0.4836(3) 0.38883(19) 0.0537(7) Uani d . 1 . .
N N2 0.2096(4) 0.3440(4) 0.50901(18) 0.0541(7) Uani d . 1 . .
Co Co1 0.24226(7) 0.28007(5) 0.40212(3) 0.0549(2) Uani d . 1 . .
Cl Cl1 0.47387(17) 0.14706(13) 0.38988(8) 0.0811(4) Uani d . 1 . .
Cl Cl2 0.01041(17) 0.19582(14) 0.33528(8) 0.0769(4) Uani d . 1 . .

loop_
_atom_site_aniso_label
_atom_site_aniso_U_11
_atom_site_aniso_U_22
_atom_site_aniso_U_33
_atom_site_aniso_U_12
_atom_site_aniso_U_13
_atom_site_aniso_U_23
C1 0.124(4) 0.079(3) 0.071(3) -0.003(3) 0.029(3) 0.007(3)
C2 0.068(2) 0.058(2) 0.071(3) -0.0068(19) 0.0113(19) 0.0074(19)
C3 0.089(3) 0.064(3) 0.097(4) -0.021(3) 0.006(3) 0.021(3)
C4 0.096(4) 0.049(2) 0.111(5) -0.018(2) 0.003(3) 0.005(3)
C5 0.084(3) 0.058(2) 0.090(3) -0.010(2) -0.006(3) -0.013(2)
C6 0.0507(17) 0.0491(19) 0.072(2) 0.0005(15) 0.0021(16) -0.0091(17)
C7 0.0490(17) 0.059(2) 0.0559(19) 0.0040(15) 0.0048(14) -0.0108(16)
C8 0.075(3) 0.074(3) 0.068(3) 0.002(2) 0.010(2) -0.019(2)
C9 0.082(3) 0.095(4) 0.066(3) 0.009(3) 0.011(2) -0.018(3)
C10 0.073(3) 0.099(4) 0.058(2) 0.006(3) 0.009(2) 0.010(2)
C11 0.073(3) 0.069(3) 0.057(2) 0.001(2) 0.0055(18) 0.0050(19)
C12 0.154(6) 0.071(3) 0.077(3) -0.019(4) 0.017(4) 0.014(3)
N1 0.0525(15) 0.0479(16) 0.0617(17) -0.0034(13) 0.0120(13) -0.0002(13)
N2 0.0572(16) 0.0543(17) 0.0512(16) 0.0003(14) 0.0072(13) -0.0035(13)
Co1 0.0631(4) 0.0453(3) 0.0569(4) -0.0020(2) 0.0095(2) -0.0053(2)
Cl1 0.0798(7) 0.0659(7) 0.0979(9) 0.0142(6) 0.0080(6) -0.0239(6)
Cl2 0.0753(7) 0.0790(7) 0.0759(7) -0.0148(6) 0.0013(5) -0.0134(6)

loop_
_atom_type_symbol
_atom_type_description
_atom_type_scat_dispersion_real
_atom_type_scat_dispersion_imag
_atom_type_scat_source
C C 0.0033 0.0016 'International Tables Vol C Tables 4.2.6.8 and 6.1.1.4'
H H 0.0000 0.0000 'International Tables Vol C Tables 4.2.6.8 and 6.1.1.4'
N N 0.0061 0.0033 'International Tables Vol C Tables 4.2.6.8 and 6.1.1.4'
O O 0.0106 0.0060 'International Tables Vol C Tables 4.2.6.8 and 6.1.1.4'
Co Co 0.3494 0.9721 'International Tables Vol C Tables 4.2.6.8 and 6.1.1.4'
Cl Cl 0.1484 0.1585 'International Tables Vol C Tables 4.2.6.8 and 6.1.1.4'

loop_
_geom_angle_atom_site_label_1
_geom_angle_atom_site_label_2
_geom_angle_atom_site_label_3
_geom_angle_site_symmetry_1
_geom_angle_site_symmetry_3
_geom_angle
_geom_angle_publ_flag
C2 C1 H1A . . 109.5 ?
C2 C1 H1B . . 109.5 ?
H1A C1 H1B . . 109.5 ?
C2 C1 H1C . . 109.5 ?
H1A C1 H1C . . 109.5 ?
H1B C1 H1C . . 109.5 ?
N1 C2 C3 . . 120.7(5) ?
N1 C2 C1 . . 117.3(4) ?
C3 C2 C1 . . 121.9(5) ?
C4 C3 C2 . . 120.0(5) ?
C4 C3 H3 . . 120.0 ?
C2 C3 H3 . . 120.0 ?
C3 C4 C5 . . 119.7(5) ?
C3 C4 H4 . . 120.1 ?
C5 C4 H4 . . 120.1 ?
C6 C5 C4 . . 118.8(5) ?
C6 C5 H5 . . 120.6 ?
C4 C5 H5 . . 120.6 ?
N1 C6 C5 . . 120.0(5) ?
N1 C6 C7 . . 116.2(3) ?
C5 C6 C7 . . 123.9(4) ?
N2 C7 C8 . . 121.6(4) ?
N2 C7 C6 . . 115.7(3) ?
C8 C7 C6 . . 122.7(4) ?
C7 C8 C9 . . 118.8(5) ?
C7 C8 H8 . . 120.6 ?
C9 C8 H8 . . 120.6 ?
C10 C9 C8 . . 119.8(5) ?
C10 C9 H9 . . 120.1 ?
C8 C9 H9 . . 120.1 ?
C9 C10 C11 . . 119.7(5) ?
C9 C10 H10 . . 120.2 ?
C11 C10 H10 . . 120.2 ?
N2 C11 C10 . . 120.0(5) ?
N2 C11 C12 . . 116.6(4) ?
C10 C11 C12 . . 123.4(5) ?
C11 C12 H12A . . 109.5 ?
C11 C12 H12B . . 109.5 ?
H12A C12 H12B . . 109.5 ?
C11 C12 H12C . . 109.5 ?
H12A C12 H12C . . 109.5 ?
H12B C12 H12C . . 109.5 ?
C2 N1 C6 . . 120.7(4) ?
C2 N1 Co1 . . 125.8(3) ?
C6 N1 Co1 . . 113.5(3) ?
C11 N2 C7 . . 120.0(4) ?
C11 N2 Co1 . . 126.3(3) ?
C7 N2 Co1 . . 113.7(3) ?
N1 Co1 N2 . . 81.00(14) ?
N1 Co1 Cl1 . . 114.87(10) ?
N2 Co1 Cl1 . . 114.93(10) ?
N1 Co1 Cl2 . . 115.70(10) ?
N2 Co1 Cl2 . . 118.35(10) ?
Cl1 Co1 Cl2 . . 109.67(5) ?

loop_
_geom_bond_atom_site_label_1
_geom_bond_atom_site_label_2
_geom_bond_site_symmetry_2
_geom_bond_distance
_geom_bond_publ_flag
C1 C2 . 1.483(7) ?
C1 H1A . 0.9600 ?
C1 H1B . 0.9600 ?
C1 H1C . 0.9600 ?
C2 N1 . 1.330(5) ?
C2 C3 . 1.382(7) ?
C3 C4 . 1.342(9) ?
C3 H3 . 0.9300 ?
C4 C5 . 1.397(9) ?
C4 H4 . 0.9300 ?
C5 C6 . 1.382(6) ?
C5 H5 . 0.9300 ?
C6 N1 . 1.358(5) ?
C6 C7 . 1.477(6) ?
C7 N2 . 1.349(5) ?
C7 C8 . 1.365(5) ?
C8 C9 . 1.377(8) ?
C8 H8 . 0.9300 ?
C9 C10 . 1.361(9) ?
C9 H9 . 0.9300 ?
C10 C11 . 1.393(7) ?
C10 H10 . 0.9300 ?
C11 N2 . 1.338(6) ?
C11 C12 . 1.480(8) ?
C12 H12A . 0.9600 ?
C12 H12B . 0.9600 ?
C12 H12C . 0.9600 ?
Co1 N1 . 2.042(3) y
Co1 N2 . 2.053(3) y
Co1 Cl1 . 2.2193(13) y
Co1 Cl2 . 2.2269(13) y

loop_
_geom_hbond_atom_site_label_D
_geom_hbond_atom_site_label_H
_geom_hbond_atom_site_label_A
_geom_hbond_site_symmetry_A
_geom_hbond_distance_DH
_geom_hbond_distance_HA
_geom_hbond_distance_DA
_geom_hbond_angle_DHA
_geom_hbond_publ_flag
C5 H5 Cl1 3_666 0.93 2.82 3.565(7) 138 yes

loop_
_geom_torsion_atom_site_label_1
_geom_torsion_atom_site_label_2
_geom_torsion_atom_site_label_3
_geom_torsion_atom_site_label_4
_geom_torsion_site_symmetry_1
_geom_torsion_site_symmetry_2
_geom_torsion_site_symmetry_3
_geom_torsion_site_symmetry_4
_geom_torsion
_geom_torsion_publ_flag
N1 C2 C3 C4 . . . . 1.6(8) ?
C1 C2 C3 C4 . . . . 179.4(6) ?
C2 C3 C4 C5 . . . . -2.2(9) ?
C3 C4 C5 C6 . . . . 1.7(9) ?
C4 C5 C6 N1 . . . . -0.5(7) ?
C4 C5 C6 C7 . . . . -179.2(5) ?
N1 C6 C7 N2 . . . . -1.0(5) ?
C5 C6 C7 N2 . . . . 177.7(4) ?
N1 C6 C7 C8 . . . . 179.2(4) ?
C5 C6 C7 C8 . . . . -2.1(6) ?
N2 C7 C8 C9 . . . . -2.6(7) ?
C6 C7 C8 C9 . . . . 177.2(4) ?
C7 C8 C9 C10 . . . . 1.9(8) ?
C8 C9 C10 C11 . . . . 0.4(8) ?
C9 C10 C11 N2 . . . . -2.0(8) ?
C9 C10 C11 C12 . . . . 177.0(6) ?
C3 C2 N1 C6 . . . . -0.4(7) ?
C1 C2 N1 C6 . . . . -178.3(4) ?
C3 C2 N1 Co1 . . . . 178.3(4) ?
C1 C2 N1 Co1 . . . . 0.4(6) ?
C5 C6 N1 C2 . . . . -0.1(6) ?
C7 C6 N1 C2 . . . . 178.7(3) ?
C5 C6 N1 Co1 . . . . -179.0(3) ?
C7 C6 N1 Co1 . . . . -0.2(4) ?
C10 C11 N2 C7 . . . . 1.3(7) ?
C12 C11 N2 C7 . . . . -177.7(5) ?
C10 C11 N2 Co1 . . . . -179.2(4) ?
C12 C11 N2 Co1 . . . . 1.7(7) ?
C8 C7 N2 C11 . . . . 1.0(6) ?
C6 C7 N2 C11 . . . . -178.9(4) ?
C8 C7 N2 Co1 . . . . -178.5(3) ?
C6 C7 N2 Co1 . . . . 1.6(4) ?
C2 N1 Co1 N2 . . . . -178.0(3) ?
C6 N1 Co1 N2 . . . . 0.8(3) ?
C2 N1 Co1 Cl1 . . . . 68.6(3) ?
C6 N1 Co1 Cl1 . . . . -112.6(2) ?
C2 N1 Co1 Cl2 . . . . -60.8(3) ?
C6 N1 Co1 Cl2 . . . . 118.0(2) ?
C11 N2 Co1 N1 . . . . 179.2(4) ?
C7 N2 Co1 N1 . . . . -1.4(3) ?
C11 N2 Co1 Cl1 . . . . -67.5(4) ?
C7 N2 Co1 Cl1 . . . . 111.9(3) ?
C11 N2 Co1 Cl2 . . . . 64.7(4) ?
C7 N2 Co1 Cl2 . . . . -115.8(2) ?
